data_4027686
loop_
_publ_author_name
'Yi-Xin Fang'
'Liang Zhao'
'De-Xian Wang'
'Mei-Xiang Wang'

_publ_section_title
;
 Synthesis, Structure and Metal Binding Property of Internally
 1,3-Arylene-Bridged Azacalix[6]aromatics
;
_journal_name_full 'Journal of Organic Chemistry'
_journal_page_first 10073
_journal_page_last 10082
_journal_paper_doi 10.1021/jo301528f
_journal_volume 77
_journal_year 2012
_chemical_formula_sum 'C40.25 H34.5 Cl0.5 N12'
_chemical_formula_weight 704.02
_chemical_name_systematic
; 
 ? 
;
_space_group_IT_number 2
_symmetry_cell_setting triclinic
_symmetry_space_group_name_Hall '-P 1'
_symmetry_space_group_name_H-M 'P -1'
_atom_sites_solution_hydrogens geom
_atom_sites_solution_primary direct
_atom_sites_solution_secondary difmap
_audit_creation_method SHELXL-97
_cell_angle_alpha 109.330(8)
_cell_angle_beta 101.227(7)
_cell_angle_gamma 98.434(7)
_cell_formula_units_Z 2
_cell_length_a 10.6023(9)
_cell_length_b 13.3109(12)
_cell_length_c 13.4391(12)
_cell_measurement_temperature 100
_cell_volume 1709.2(3)
_computing_structure_refinement 'SHELXL-97 (Sheldrick, 1997)'
_computing_structure_solution 'SHELXS-97 (Sheldrick, 1990)'
_diffrn_ambient_temperature 100
_diffrn_measured_fraction_theta_full 0.997
_diffrn_measured_fraction_theta_max 0.997
_diffrn_radiation_monochromator graphite
_diffrn_radiation_source 'fine-focus sealed tube'
_diffrn_radiation_type MoK\a
_diffrn_radiation_wavelength 0.71073
_diffrn_reflns_av_R_equivalents 0.0000
_diffrn_reflns_av_sigmaI/netI 0.0562
_diffrn_reflns_limit_h_max 12
_diffrn_reflns_limit_h_min -12
_diffrn_reflns_limit_k_max 15
_diffrn_reflns_limit_k_min -15
_diffrn_reflns_limit_l_max 15
_diffrn_reflns_limit_l_min -15
_diffrn_reflns_number 8335
_diffrn_reflns_theta_full 25.00
_diffrn_reflns_theta_max 25.00
_diffrn_reflns_theta_min 3.12
_exptl_absorpt_coefficient_mu 0.124
_exptl_absorpt_correction_T_max 0.9697
_exptl_absorpt_correction_T_min 0.9407
_exptl_crystal_colour colorless
_exptl_crystal_density_diffrn 1.368
_exptl_crystal_description block
_exptl_crystal_F_000 737
_exptl_crystal_size_max 0.50
_exptl_crystal_size_mid 0.50
_exptl_crystal_size_min 0.25
_refine_diff_density_max 0.689
_refine_diff_density_min -0.314
_refine_diff_density_rms 0.077
_refine_ls_extinction_method none
_refine_ls_goodness_of_fit_ref 1.007
_refine_ls_hydrogen_treatment mixed
_refine_ls_matrix_type full
_refine_ls_number_parameters 486
_refine_ls_number_reflns 8336
_refine_ls_number_restraints 0
_refine_ls_restrained_S_all 1.007
_refine_ls_R_factor_all 0.0783
_refine_ls_R_factor_gt 0.0602
_refine_ls_shift/su_max 0.000
_refine_ls_shift/su_mean 0.000
_refine_ls_structure_factor_coef Fsqd
_refine_ls_weighting_details 'calc w=1/[\s^2^(Fo^2^)+(0.0500P)^2^+2.8500P] where P=(Fo^2^+2Fc^2^)/3'
_refine_ls_weighting_scheme calc
_refine_ls_wR_factor_gt 0.1396
_refine_ls_wR_factor_ref 0.1458
_reflns_number_gt 6515
_reflns_number_total 8335
_reflns_threshold_expression >2sigma(I)
_cod_data_source_file jo301528f_si_002_2.cif
_cod_data_source_block Compound2
_cod_original_formula_sum 'C40.25 H34.50 Cl0.50 N12'
_cod_database_code 4027686

loop_
_symmetry_equiv_pos_as_xyz
'x, y, z'
'-x, -y, -z'

loop_
_atom_site_label
_atom_site_type_symbol
_atom_site_fract_x
_atom_site_fract_y
_atom_site_fract_z
_atom_site_U_iso_or_equiv
_atom_site_adp_type
_atom_site_occupancy
_atom_site_symmetry_multiplicity
_atom_site_calc_flag
_atom_site_refinement_flags
N4 N 0.3216(3) 0.2669(2) 0.2578(2) 0.0167(6) Uani 1 1 d .
N6 N 0.5673(2) 0.5128(2) 0.3014(2) 0.0156(6) Uani 1 1 d .
N7 N 0.5587(2) 0.6597(2) 0.2493(2) 0.0162(6) Uani 1 1 d .
N2 N 0.0938(2) 0.3756(2) 0.2383(2) 0.0164(6) Uani 1 1 d .
N5 N 0.5434(3) 0.3564(2) 0.3406(2) 0.0170(6) Uani 1 1 d .
N8 N 0.5355(3) 0.8066(2) 0.2002(2) 0.0153(6) Uani 1 1 d .
N1 N 0.1089(3) 0.5587(2) 0.2756(2) 0.0162(6) Uani 1 1 d .
N10 N 0.3119(3) 0.9346(2) 0.2218(2) 0.0200(6) Uani 1 1 d .
C24 C 0.6188(3) 0.7541(2) 0.2366(3) 0.0161(7) Uani 1 1 d .
C23 C 0.6174(3) 0.6192(2) 0.3273(3) 0.0160(7) Uani 1 1 d .
C19 C 0.6036(3) 0.4664(3) 0.3736(3) 0.0159(7) Uani 1 1 d .
N12 N 0.1184(3) 0.7396(2) 0.3014(2) 0.0174(6) Uani 1 1 d .
N11 N 0.1491(3) 0.9195(2) 0.3145(2) 0.0222(7) Uani 1 1 d .
C16 C 0.4556(3) 0.3030(2) 0.1436(3) 0.0168(7) Uani 1 1 d .
H16 H 0.5373 0.3329 0.1373 0.020 Uiso 1 1 calc R
C8 C -0.0879(3) 0.4480(3) 0.2897(3) 0.0198(7) Uani 1 1 d .
H8 H -0.1262 0.5076 0.3110 0.024 Uiso 1 1 calc R
C37 C 0.0940(3) 0.8717(3) 0.4639(3) 0.0221(8) Uani 1 1 d .
H37 H 0.0950 0.9436 0.5047 0.026 Uiso 1 1 calc R
N3 N 0.0950(3) 0.1927(2) 0.1905(2) 0.0193(6) Uani 1 1 d .
C13 C 0.2201(3) 0.2225(2) 0.1697(3) 0.0181(7) Uani 1 1 d .
C17 C 0.4375(3) 0.3077(2) 0.2450(3) 0.0161(7) Uani 1 1 d .
C6 C 0.3321(3) 0.6086(2) 0.2576(3) 0.0141(7) Uani 1 1 d .
H6 H 0.3607 0.6417 0.3333 0.017 Uiso 1 1 calc R
C21 C 0.7493(3) 0.6339(3) 0.4967(3) 0.0210(8) Uani 1 1 d .
H21 H 0.8120 0.6751 0.5623 0.025 Uiso 1 1 calc R
C25 C 0.7557(3) 0.7893(3) 0.2603(3) 0.0202(8) Uani 1 1 d .
H25 H 0.8123 0.7493 0.2828 0.024 Uiso 1 1 calc R
C18 C 0.5483(3) 0.3075(3) 0.4237(3) 0.0222(8) Uani 1 1 d .
H18A H 0.6373 0.3030 0.4504 0.033 Uiso 1 1 calc R
H18B H 0.4918 0.2354 0.3922 0.033 Uiso 1 1 calc R
H18C H 0.5189 0.3519 0.4831 0.033 Uiso 1 1 calc R
C38 C 0.0673(3) 0.7892(3) 0.5015(3) 0.0187(7) Uani 1 1 d .
H38 H 0.0471 0.8056 0.5686 0.022 Uiso 1 1 calc R
N9 N 0.4893(3) 0.9450(2) 0.1421(2) 0.0202(6) Uani 1 1 d .
C2 C 0.1570(3) 0.5072(3) 0.0951(3) 0.0191(7) Uani 1 1 d .
H2 H 0.0691 0.4712 0.0612 0.023 Uiso 1 1 calc R
C1 C 0.1987(3) 0.5565(2) 0.2074(3) 0.0137(7) Uani 1 1 d .
C22 C 0.7115(3) 0.6826(3) 0.4242(3) 0.0191(8) Uani 1 1 d .
H22 H 0.7477 0.7558 0.4394 0.023 Uiso 1 1 calc R
C7 C 0.0356(3) 0.4583(3) 0.2690(3) 0.0164(7) Uani 1 1 d .
C27 C 0.7189(3) 0.9439(3) 0.2130(3) 0.0197(8) Uani 1 1 d .
H27 H 0.7506 1.0099 0.2068 0.024 Uiso 1 1 calc R
C5 C 0.4205(3) 0.6109(2) 0.1958(3) 0.0146(7) Uani 1 1 d .
C3 C 0.2460(4) 0.5115(3) 0.0333(3) 0.0215(8) Uani 1 1 d .
H3 H 0.2170 0.4791 -0.0424 0.026 Uiso 1 1 calc R
C26 C 0.8033(3) 0.8862(3) 0.2487(3) 0.0218(8) Uani 1 1 d .
H26 H 0.8940 0.9129 0.2654 0.026 Uiso 1 1 calc R
C14 C 0.2276(3) 0.2112(3) 0.0652(3) 0.0192(8) Uani 1 1 d .
H14 H 0.1544 0.1771 0.0056 0.023 Uiso 1 1 calc R
C28 C 0.5839(3) 0.8988(3) 0.1865(3) 0.0179(7) Uani 1 1 d .
C34 C 0.1907(3) 0.8849(3) 0.2164(3) 0.0197(8) Uani 1 1 d .
C9 C -0.1511(3) 0.3440(3) 0.2769(3) 0.0205(8) Uani 1 1 d .
H9 H -0.2337 0.3334 0.2905 0.025 Uiso 1 1 calc R
C30 C 0.3548(3) 0.8990(3) 0.1315(3) 0.0186(7) Uani 1 1 d .
C12 C 0.0254(4) 0.0802(3) 0.1484(3) 0.0283(9) Uani 1 1 d .
H12A H -0.0509 0.0686 0.0906 0.042 Uiso 1 1 calc R
H12B H -0.0018 0.0624 0.2058 0.042 Uiso 1 1 calc R
H12C H 0.0824 0.0344 0.1206 0.042 Uiso 1 1 calc R
C20 C 0.6963(3) 0.5242(3) 0.4748(3) 0.0187(7) Uani 1 1 d .
H20 H 0.7210 0.4911 0.5243 0.022 Uiso 1 1 calc R
C10 C -0.0945(3) 0.2561(3) 0.2445(3) 0.0180(7) Uani 1 1 d .
H10 H -0.1374 0.1864 0.2357 0.022 Uiso 1 1 calc R
C4 C 0.3782(3) 0.5636(3) 0.0824(3) 0.0173(7) Uani 1 1 d .
H4 H 0.4374 0.5668 0.0401 0.021 Uiso 1 1 calc R
C36 C 0.1198(3) 0.8425(3) 0.3612(3) 0.0193(8) Uani 1 1 d .
C31 C 0.2801(3) 0.8186(3) 0.0355(3) 0.0229(8) Uani 1 1 d .
H31 H 0.3139 0.7970 -0.0252 0.028 Uiso 1 1 calc R
C40 C 0.0961(3) 0.6617(2) 0.3421(3) 0.0156(7) Uani 1 1 d .
C32 C 0.1543(4) 0.7705(3) 0.0307(3) 0.0252(8) Uani 1 1 d .
H32 H 0.1010 0.7163 -0.0337 0.030 Uiso 1 1 calc R
C39 C 0.0693(3) 0.6820(3) 0.4431(3) 0.0213(8) Uani 1 1 d .
H39 H 0.0534 0.6267 0.4702 0.026 Uiso 1 1 calc R
C11 C 0.0300(3) 0.2757(3) 0.2252(3) 0.0162(7) Uani 1 1 d .
C29 C 0.5240(4) 1.0582(3) 0.1512(4) 0.0380(10) Uani 1 1 d .
H29A H 0.5632 1.1044 0.2264 0.057 Uiso 1 1 calc R
H29B H 0.4459 1.0798 0.1242 0.057 Uiso 1 1 calc R
H29C H 0.5859 1.0652 0.1090 0.057 Uiso 1 1 calc R
C33 C 0.1076(3) 0.8036(3) 0.1226(3) 0.0215(8) Uani 1 1 d .
H33 H 0.0227 0.7723 0.1216 0.026 Uiso 1 1 calc R
C15 C 0.3499(3) 0.2531(3) 0.0532(3) 0.0202(8) Uani 1 1 d .
H15 H 0.3599 0.2473 -0.0156 0.024 Uiso 1 1 calc R
C35 C 0.1926(4) 1.0350(3) 0.3876(3) 0.0332(10) Uani 1 1 d .
H35A H 0.2696 1.0445 0.4438 0.050 Uiso 1 1 calc R
H35B H 0.1232 1.0570 0.4201 0.050 Uiso 1 1 calc R
H35C H 0.2133 1.0791 0.3465 0.050 Uiso 1 1 calc R
Cl1 Cl 0.54373(15) 1.11744(12) 0.55171(13) 0.0150(3) Uani 0.50 1 d P
C41 C 0.4696(12) 0.9880(9) 0.5594(10) 0.0150(3) Uani 0.25 1 d P
H41A H 0.3833 0.9915 0.5704 0.018 Uiso 0.25 1 d PR
H41B H 0.5221 0.9801 0.6219 0.018 Uiso 0.25 1 d PR

loop_
_atom_site_aniso_label
_atom_site_aniso_U_11
_atom_site_aniso_U_22
_atom_site_aniso_U_33
_atom_site_aniso_U_23
_atom_site_aniso_U_13
_atom_site_aniso_U_12
N4 0.0170(15) 0.0107(13) 0.0242(15) 0.0075(12) 0.0065(13) 0.0052(11)
N6 0.0128(14) 0.0168(14) 0.0181(14) 0.0073(12) 0.0046(12) 0.0030(11)
N7 0.0127(14) 0.0150(14) 0.0220(15) 0.0102(12) 0.0036(12) -0.0003(11)
N2 0.0150(14) 0.0147(14) 0.0208(15) 0.0081(12) 0.0063(12) 0.0018(11)
N5 0.0164(15) 0.0179(15) 0.0190(15) 0.0111(12) 0.0033(13) 0.0028(12)
N8 0.0164(14) 0.0124(14) 0.0187(14) 0.0056(12) 0.0082(12) 0.0028(11)
N1 0.0156(14) 0.0137(14) 0.0228(15) 0.0077(12) 0.0112(13) 0.0026(11)
N10 0.0179(15) 0.0150(14) 0.0307(17) 0.0116(13) 0.0080(13) 0.0050(12)
C24 0.0187(17) 0.0112(16) 0.0175(17) 0.0036(14) 0.0065(15) 0.0021(13)
C23 0.0146(17) 0.0148(17) 0.0188(17) 0.0038(14) 0.0080(15) 0.0047(14)
C19 0.0122(16) 0.0172(17) 0.0225(18) 0.0090(14) 0.0104(15) 0.0044(13)
N12 0.0158(15) 0.0140(14) 0.0237(15) 0.0064(12) 0.0094(13) 0.0030(11)
N11 0.0246(16) 0.0095(14) 0.0335(17) 0.0054(13) 0.0145(14) 0.0036(12)
C16 0.0207(18) 0.0107(16) 0.0215(18) 0.0071(14) 0.0081(15) 0.0045(14)
C8 0.0181(18) 0.0188(18) 0.0255(19) 0.0101(15) 0.0078(15) 0.0054(14)
C37 0.0184(18) 0.0185(18) 0.027(2) 0.0035(16) 0.0068(16) 0.0072(15)
N3 0.0123(14) 0.0156(15) 0.0305(17) 0.0102(13) 0.0056(13) 0.0008(11)
C13 0.0175(18) 0.0112(16) 0.0246(19) 0.0058(14) 0.0043(16) 0.0041(14)
C17 0.0183(17) 0.0102(16) 0.0227(18) 0.0071(14) 0.0083(15) 0.0057(13)
C6 0.0152(16) 0.0094(15) 0.0158(17) 0.0046(13) 0.0011(14) 0.0013(13)
C21 0.0164(18) 0.0249(19) 0.0194(18) 0.0053(15) 0.0063(15) 0.0022(15)
C25 0.0134(17) 0.0211(18) 0.0257(19) 0.0094(16) 0.0053(15) 0.0005(14)
C18 0.0160(18) 0.029(2) 0.0270(19) 0.0182(16) 0.0037(16) 0.0045(15)
C38 0.0144(17) 0.0236(18) 0.0146(17) 0.0021(15) 0.0045(15) 0.0048(14)
N9 0.0200(15) 0.0119(14) 0.0343(17) 0.0130(13) 0.0117(14) 0.0036(12)
C2 0.0172(18) 0.0167(17) 0.0214(18) 0.0070(15) 0.0022(15) 0.0014(14)
C1 0.0166(17) 0.0089(16) 0.0174(17) 0.0058(13) 0.0061(14) 0.0038(13)
C22 0.0184(18) 0.0145(17) 0.0198(18) 0.0016(14) 0.0060(15) 0.0002(14)
C7 0.0122(16) 0.0168(17) 0.0198(18) 0.0066(14) 0.0032(14) 0.0034(13)
C27 0.0196(18) 0.0142(17) 0.0243(19) 0.0056(15) 0.0094(16) -0.0007(14)
C5 0.0128(17) 0.0052(15) 0.0288(19) 0.0080(14) 0.0079(15) 0.0034(13)
C3 0.029(2) 0.0189(18) 0.0167(18) 0.0072(15) 0.0057(16) 0.0035(15)
C26 0.0116(17) 0.0213(19) 0.029(2) 0.0059(16) 0.0087(16) -0.0023(14)
C14 0.0177(18) 0.0157(17) 0.0173(18) 0.0014(14) -0.0006(15) 0.0012(14)
C28 0.0192(18) 0.0147(17) 0.0210(18) 0.0060(14) 0.0104(15) 0.0019(14)
C34 0.0188(18) 0.0135(17) 0.031(2) 0.0103(15) 0.0088(16) 0.0062(14)
C9 0.0145(17) 0.0253(19) 0.0249(19) 0.0135(16) 0.0069(15) 0.0020(15)
C30 0.0221(19) 0.0154(17) 0.0259(19) 0.0132(15) 0.0113(16) 0.0071(14)
C12 0.028(2) 0.0160(18) 0.041(2) 0.0104(17) 0.0108(19) 0.0025(16)
C20 0.0141(17) 0.0277(19) 0.0172(18) 0.0115(15) 0.0029(15) 0.0073(15)
C10 0.0143(17) 0.0170(17) 0.0219(18) 0.0085(15) 0.0051(15) -0.0022(14)
C4 0.0183(18) 0.0173(17) 0.0198(18) 0.0079(14) 0.0096(15) 0.0059(14)
C36 0.0140(17) 0.0161(18) 0.0261(19) 0.0053(15) 0.0060(15) 0.0034(14)
C31 0.027(2) 0.0233(19) 0.0233(19) 0.0132(16) 0.0090(17) 0.0059(16)
C40 0.0091(16) 0.0150(17) 0.0201(18) 0.0050(14) 0.0028(14) 0.0005(13)
C32 0.028(2) 0.0204(19) 0.026(2) 0.0137(16) 0.0002(17) -0.0014(15)
C39 0.0160(18) 0.026(2) 0.0227(19) 0.0102(16) 0.0066(16) 0.0021(15)
C11 0.0168(17) 0.0165(17) 0.0147(17) 0.0077(14) 0.0006(14) 0.0021(14)
C29 0.040(2) 0.018(2) 0.063(3) 0.019(2) 0.022(2) 0.0067(18)
C33 0.0211(19) 0.0182(18) 0.030(2) 0.0149(16) 0.0062(17) 0.0037(15)
C15 0.029(2) 0.0169(17) 0.0161(17) 0.0054(14) 0.0097(16) 0.0052(15)
C35 0.032(2) 0.0145(19) 0.050(3) 0.0052(18) 0.018(2) 0.0036(16)
Cl1 0.0154(8) 0.0095(7) 0.0213(8) 0.0083(6) 0.0034(7) 0.0025(6)
C41 0.0154(8) 0.0095(7) 0.0213(8) 0.0083(6) 0.0034(7) 0.0025(6)

loop_
_atom_type_symbol
_atom_type_description
_atom_type_scat_dispersion_real
_atom_type_scat_dispersion_imag
_atom_type_scat_source
C C 0.0033 0.0016 'International Tables Vol C Tables 4.2.6.8 and 6.1.1.4'
H H 0.0000 0.0000 'International Tables Vol C Tables 4.2.6.8 and 6.1.1.4'
Cl Cl 0.1484 0.1585 'International Tables Vol C Tables 4.2.6.8 and 6.1.1.4'
N N 0.0061 0.0033 'International Tables Vol C Tables 4.2.6.8 and 6.1.1.4'

loop_
_geom_angle_atom_site_label_1
_geom_angle_atom_site_label_2
_geom_angle_atom_site_label_3
_geom_angle
_geom_angle_site_symmetry_1
_geom_angle_site_symmetry_3
C13 N4 C17 117.6(3) . .
C23 N6 C19 119.2(3) . .
C24 N7 C23 123.8(3) . .
C24 N7 C5 119.4(2) . .
C23 N7 C5 115.8(2) . .
C7 N2 C11 118.6(3) . .
C19 N5 C17 119.2(3) . .
C19 N5 C18 118.3(3) . .
C17 N5 C18 117.4(3) . .
C24 N8 C28 118.9(3) . .
C7 N1 C40 123.9(3) . .
C7 N1 C1 118.3(2) . .
C40 N1 C1 117.7(2) . .
C34 N10 C30 116.6(3) . .
N8 C24 C25 122.9(3) . .
N8 C24 N7 114.6(3) . .
C25 C24 N7 122.5(3) . .
N6 C23 C22 122.5(3) . .
N6 C23 N7 112.9(3) . .
C22 C23 N7 124.5(3) . .
N6 C19 N5 115.0(3) . .
N6 C19 C20 122.6(3) . .
N5 C19 C20 122.4(3) . .
C40 N12 C36 119.2(3) . .
C36 N11 C34 117.9(3) . .
C36 N11 C35 117.5(3) . .
C34 N11 C35 119.0(3) . .
C15 C16 C17 118.4(3) . .
C15 C16 H16 120.8 . .
C17 C16 H16 120.8 . .
C9 C8 C7 116.2(3) . .
C9 C8 H8 121.9 . .
C7 C8 H8 121.9 . .
C38 C37 C36 116.7(3) . .
C38 C37 H37 121.7 . .
C36 C37 H37 121.7 . .
C11 N3 C13 116.9(3) . .
C11 N3 C12 120.6(3) . .
C13 N3 C12 120.3(3) . .
N4 C13 C14 124.6(3) . .
N4 C13 N3 115.0(3) . .
C14 C13 N3 120.3(3) . .
N4 C17 C16 122.7(3) . .
N4 C17 N5 116.4(3) . .
C16 C17 N5 120.9(3) . .
C5 C6 C1 120.5(3) . .
C5 C6 H6 119.8 . .
C1 C6 H6 119.8 . .
C22 C21 C20 121.8(3) . .
C22 C21 H21 119.1 . .
C20 C21 H21 119.1 . .
C26 C25 C24 117.1(3) . .
C26 C25 H25 121.5 . .
C24 C25 H25 121.5 . .
N5 C18 H18A 109.5 . .
N5 C18 H18B 109.5 . .
H18A C18 H18B 109.5 . .
N5 C18 H18C 109.5 . .
H18A C18 H18C 109.5 . .
H18B C18 H18C 109.5 . .
C37 C38 C39 122.4(3) . .
C37 C38 H38 118.8 . .
C39 C38 H38 118.8 . .
C28 N9 C30 116.7(3) . .
C28 N9 C29 120.0(3) . .
C30 N9 C29 118.1(3) . .
C1 C2 C3 119.9(3) . .
C1 C2 H2 120.1 . .
C3 C2 H2 120.1 . .
C2 C1 C6 119.4(3) . .
C2 C1 N1 122.2(3) . .
C6 C1 N1 118.4(3) . .
C21 C22 C23 117.7(3) . .
C21 C22 H22 121.1 . .
C23 C22 H22 121.1 . .
N2 C7 C8 123.9(3) . .
N2 C7 N1 113.9(3) . .
C8 C7 N1 122.2(3) . .
C26 C27 C28 117.0(3) . .
C26 C27 H27 121.5 . .
C28 C27 H27 121.5 . .
C6 C5 C4 120.3(3) . .
C6 C5 N7 119.6(3) . .
C4 C5 N7 120.1(3) . .
C2 C3 C4 121.1(3) . .
C2 C3 H3 119.5 . .
C4 C3 H3 119.5 . .
C25 C26 C27 121.3(3) . .
C25 C26 H26 119.4 . .
C27 C26 H26 119.4 . .
C13 C14 C15 117.0(3) . .
C13 C14 H14 121.5 . .
C15 C14 H14 121.5 . .
N8 C28 N9 114.9(3) . .
N8 C28 C27 122.7(3) . .
N9 C28 C27 122.4(3) . .
N10 C34 C33 123.6(3) . .
N10 C34 N11 116.0(3) . .
C33 C34 N11 120.4(3) . .
C10 C9 C8 121.6(3) . .
C10 C9 H9 119.2 . .
C8 C9 H9 119.2 . .
N10 C30 C31 123.8(3) . .
N10 C30 N9 115.9(3) . .
C31 C30 N9 120.1(3) . .
N3 C12 H12A 109.5 . .
N3 C12 H12B 109.5 . .
H12A C12 H12B 109.5 . .
N3 C12 H12C 109.5 . .
H12A C12 H12C 109.5 . .
H12B C12 H12C 109.5 . .
C21 C20 C19 116.1(3) . .
C21 C20 H20 121.9 . .
C19 C20 H20 121.9 . .
C9 C10 C11 117.3(3) . .
C9 C10 H10 121.3 . .
C11 C10 H10 121.3 . .
C5 C4 C3 118.9(3) . .
C5 C4 H4 120.6 . .
C3 C4 H4 120.6 . .
N12 C36 N11 115.5(3) . .
N12 C36 C37 122.5(3) . .
N11 C36 C37 122.0(3) . .
C32 C31 C30 118.6(3) . .
C32 C31 H31 120.7 . .
C30 C31 H31 120.7 . .
N12 C40 C39 122.9(3) . .
N12 C40 N1 113.8(3) . .
C39 C40 N1 123.3(3) . .
C31 C32 C33 119.2(3) . .
C31 C32 H32 120.4 . .
C33 C32 H32 120.4 . .
C38 C39 C40 116.3(3) . .
C38 C39 H39 121.8 . .
C40 C39 H39 121.8 . .
N2 C11 N3 115.6(3) . .
N2 C11 C10 122.2(3) . .
N3 C11 C10 122.2(3) . .
N9 C29 H29A 109.5 . .
N9 C29 H29B 109.5 . .
H29A C29 H29B 109.5 . .
N9 C29 H29C 109.5 . .
H29A C29 H29C 109.5 . .
H29B C29 H29C 109.5 . .
C32 C33 C34 118.1(3) . .
C32 C33 H33 120.9 . .
C34 C33 H33 120.9 . .
C16 C15 C14 119.6(3) . .
C16 C15 H15 120.2 . .
C14 C15 H15 120.2 . .
N11 C35 H35A 109.5 . .
N11 C35 H35B 109.5 . .
H35A C35 H35B 109.5 . .
N11 C35 H35C 109.5 . .
H35A C35 H35C 109.5 . .
H35B C35 H35C 109.5 . .
C41 Cl1 C41 67.5(7) 2_676 .
Cl1 C41 Cl1 112.5(7) 2_676 .
Cl1 C41 C41 60.9(6) 2_676 2_676
Cl1 C41 C41 51.6(5) . 2_676
Cl1 C41 H41A 109.1 2_676 .
Cl1 C41 H41A 108.3 . .
C41 C41 H41A 125.0 2_676 .
Cl1 C41 H41B 110.5 2_676 .
Cl1 C41 H41B 108.6 . .
C41 C41 H41B 126.7 2_676 .
H41A C41 H41B 107.8 . .

loop_
_geom_bond_atom_site_label_1
_geom_bond_atom_site_label_2
_geom_bond_distance
_geom_bond_site_symmetry_2
N4 C13 1.328(4) .
N4 C17 1.336(4) .
N6 C23 1.338(4) .
N6 C19 1.339(4) .
N7 C24 1.401(4) .
N7 C23 1.412(4) .
N7 C5 1.445(4) .
N2 C7 1.328(4) .
N2 C11 1.338(4) .
N5 C19 1.391(4) .
N5 C17 1.416(4) .
N5 C18 1.465(4) .
N8 C24 1.322(4) .
N8 C28 1.343(4) .
N1 C7 1.410(4) .
N1 C40 1.410(4) .
N1 C1 1.442(4) .
N10 C34 1.332(4) .
N10 C30 1.343(4) .
C24 C25 1.396(4) .
C23 C22 1.387(5) .
C19 C20 1.404(5) .
N12 C40 1.335(4) .
N12 C36 1.335(4) .
N11 C36 1.397(4) .
N11 C34 1.425(4) .
N11 C35 1.469(4) .
C16 C15 1.375(5) .
C16 C17 1.395(4) .
C16 H16 0.9300 .
C8 C9 1.386(5) .
C8 C7 1.387(4) .
C8 H8 0.9300 .
C37 C38 1.368(5) .
C37 C36 1.398(5) .
C37 H37 0.9300 .
N3 C11 1.385(4) .
N3 C13 1.435(4) .
N3 C12 1.435(4) .
C13 C14 1.381(5) .
C6 C5 1.372(4) .
C6 C1 1.402(4) .
C6 H6 0.9300 .
C21 C22 1.368(5) .
C21 C20 1.395(5) .
C21 H21 0.9300 .
C25 C26 1.384(5) .
C25 H25 0.9300 .
C18 H18A 0.9600 .
C18 H18B 0.9600 .
C18 H18C 0.9600 .
C38 C39 1.388(5) .
C38 H38 0.9300 .
N9 C28 1.389(4) .
N9 C30 1.426(4) .
N9 C29 1.456(4) .
C2 C1 1.379(4) .
C2 C3 1.380(5) .
C2 H2 0.9300 .
C22 H22 0.9300 .
C27 C26 1.379(5) .
C27 C28 1.394(4) .
C27 H27 0.9300 .
C5 C4 1.392(5) .
C3 C4 1.390(5) .
C3 H3 0.9300 .
C26 H26 0.9300 .
C14 C15 1.396(5) .
C14 H14 0.9300 .
C34 C33 1.386(5) .
C9 C10 1.374(4) .
C9 H9 0.9300 .
C30 C31 1.370(5) .
C12 H12A 0.9600 .
C12 H12B 0.9600 .
C12 H12C 0.9600 .
C20 H20 0.9300 .
C10 C11 1.398(4) .
C10 H10 0.9300 .
C4 H4 0.9300 .
C31 C32 1.372(5) .
C31 H31 0.9300 .
C40 C39 1.388(5) .
C32 C33 1.380(5) .
C32 H32 0.9300 .
C39 H39 0.9300 .
C29 H29A 0.9600 .
C29 H29B 0.9600 .
C29 H29C 0.9600 .
C33 H33 0.9300 .
C15 H15 0.9300 .
C35 H35A 0.9600 .
C35 H35B 0.9600 .
C35 H35C 0.9600 .
Cl1 C41 1.640(12) 2_676
Cl1 C41 1.830(11) .
C41 Cl1 1.640(12) 2_676
C41 C41 1.93(3) 2_676
C41 H41A 0.9600 .
C41 H41B 0.9600 .

loop_
_geom_torsion_atom_site_label_1
_geom_torsion_atom_site_label_2
_geom_torsion_atom_site_label_3
_geom_torsion_atom_site_label_4
_geom_torsion
_geom_torsion_site_symmetry_1
_geom_torsion_site_symmetry_4
C28 N8 C24 C25 -1.0(5) . .
C28 N8 C24 N7 179.3(3) . .
C23 N7 C24 N8 -150.8(3) . .
C5 N7 C24 N8 17.1(4) . .
C23 N7 C24 C25 29.4(5) . .
C5 N7 C24 C25 -162.7(3) . .
C19 N6 C23 C22 3.6(4) . .
C19 N6 C23 N7 -172.9(3) . .
C24 N7 C23 N6 -158.1(3) . .
C5 N7 C23 N6 33.6(4) . .
C24 N7 C23 C22 25.5(5) . .
C5 N7 C23 C22 -142.8(3) . .
C23 N6 C19 N5 178.2(3) . .
C23 N6 C19 C20 -2.3(4) . .
C17 N5 C19 N6 -9.5(4) . .
C18 N5 C19 N6 -163.4(3) . .
C17 N5 C19 C20 171.0(3) . .
C18 N5 C19 C20 17.1(4) . .
C17 N4 C13 C14 3.2(4) . .
C17 N4 C13 N3 -172.4(3) . .
C11 N3 C13 N4 80.9(4) . .
C12 N3 C13 N4 -116.1(3) . .
C11 N3 C13 C14 -94.9(4) . .
C12 N3 C13 C14 68.2(4) . .
C13 N4 C17 C16 -1.6(4) . .
C13 N4 C17 N5 178.8(3) . .
C15 C16 C17 N4 -0.7(4) . .
C15 C16 C17 N5 178.9(3) . .
C19 N5 C17 N4 -119.1(3) . .
C18 N5 C17 N4 35.0(4) . .
C19 N5 C17 C16 61.3(4) . .
C18 N5 C17 C16 -144.6(3) . .
N8 C24 C25 C26 2.8(5) . .
N7 C24 C25 C26 -177.4(3) . .
C36 C37 C38 C39 1.9(5) . .
C3 C2 C1 C6 -1.3(5) . .
C3 C2 C1 N1 177.2(3) . .
C5 C6 C1 C2 0.1(5) . .
C5 C6 C1 N1 -178.4(3) . .
C7 N1 C1 C2 58.3(4) . .
C40 N1 C1 C2 -119.3(3) . .
C7 N1 C1 C6 -123.2(3) . .
C40 N1 C1 C6 59.2(4) . .
C20 C21 C22 C23 0.3(5) . .
N6 C23 C22 C21 -2.6(5) . .
N7 C23 C22 C21 173.5(3) . .
C11 N2 C7 C8 0.8(5) . .
C11 N2 C7 N1 -177.3(3) . .
C9 C8 C7 N2 0.1(5) . .
C9 C8 C7 N1 178.0(3) . .
C40 N1 C7 N2 -155.4(3) . .
C1 N1 C7 N2 27.2(4) . .
C40 N1 C7 C8 26.5(5) . .
C1 N1 C7 C8 -151.0(3) . .
C1 C6 C5 C4 1.4(5) . .
C1 C6 C5 N7 -176.6(3) . .
C24 N7 C5 C6 -115.2(3) . .
C23 N7 C5 C6 53.7(4) . .
C24 N7 C5 C4 66.9(4) . .
C23 N7 C5 C4 -124.3(3) . .
C1 C2 C3 C4 0.9(5) . .
C24 C25 C26 C27 -1.5(5) . .
C28 C27 C26 C25 -1.5(5) . .
N4 C13 C14 C15 -2.4(5) . .
N3 C13 C14 C15 173.0(3) . .
C24 N8 C28 N9 176.5(3) . .
C24 N8 C28 C27 -2.4(5) . .
C30 N9 C28 N8 8.8(4) . .
C29 N9 C28 N8 162.8(3) . .
C30 N9 C28 C27 -172.4(3) . .
C29 N9 C28 C27 -18.3(5) . .
C26 C27 C28 N8 3.6(5) . .
C26 C27 C28 N9 -175.2(3) . .
C30 N10 C34 C33 -2.9(5) . .
C30 N10 C34 N11 176.8(3) . .
C36 N11 C34 N10 -117.9(3) . .
C35 N11 C34 N10 35.1(4) . .
C36 N11 C34 C33 61.8(4) . .
C35 N11 C34 C33 -145.2(3) . .
C7 C8 C9 C10 -0.6(5) . .
C34 N10 C30 C31 2.2(5) . .
C34 N10 C30 N9 -173.7(3) . .
C28 N9 C30 N10 82.2(4) . .
C29 N9 C30 N10 -72.3(4) . .
C28 N9 C30 C31 -93.9(4) . .
C29 N9 C30 C31 111.6(4) . .
C22 C21 C20 C19 0.9(5) . .
N6 C19 C20 C21 0.1(4) . .
N5 C19 C20 C21 179.6(3) . .
C8 C9 C10 C11 0.2(5) . .
C6 C5 C4 C3 -1.8(4) . .
N7 C5 C4 C3 176.2(3) . .
C2 C3 C4 C5 0.6(5) . .
C40 N12 C36 N11 177.5(3) . .
C40 N12 C36 C37 -2.4(5) . .
C34 N11 C36 N12 -7.9(4) . .
C35 N11 C36 N12 -161.3(3) . .
C34 N11 C36 C37 172.0(3) . .
C35 N11 C36 C37 18.6(5) . .
C38 C37 C36 N12 0.2(5) . .
C38 C37 C36 N11 -179.6(3) . .
N10 C30 C31 C32 -0.5(5) . .
N9 C30 C31 C32 175.3(3) . .
C36 N12 C40 C39 2.5(5) . .
C36 N12 C40 N1 -174.6(3) . .
C7 N1 C40 N12 -148.7(3) . .
C1 N1 C40 N12 28.8(4) . .
C7 N1 C40 C39 34.3(5) . .
C1 N1 C40 C39 -148.2(3) . .
C30 C31 C32 C33 -0.7(5) . .
C37 C38 C39 C40 -1.8(5) . .
N12 C40 C39 C38 -0.4(5) . .
N1 C40 C39 C38 176.4(3) . .
C7 N2 C11 N3 178.5(3) . .
C7 N2 C11 C10 -1.2(5) . .
C13 N3 C11 N2 -1.8(4) . .
C12 N3 C11 N2 -164.8(3) . .
C13 N3 C11 C10 177.8(3) . .
C12 N3 C11 C10 14.8(5) . .
C9 C10 C11 N2 0.7(5) . .
C9 C10 C11 N3 -178.9(3) . .
C31 C32 C33 C34 0.1(5) . .
N10 C34 C33 C32 1.8(5) . .
N11 C34 C33 C32 -177.9(3) . .
C17 C16 C15 C14 1.5(4) . .
C13 C14 C15 C16 -0.1(5) . .
C41 Cl1 C41 Cl1 0.0 2_676 2_676
